data_7004068
loop_
_publ_author_name
'Dymon, John'
'Wibby, Ryan'
'Kleingardner, Jesse'
'Tanski, Joseph M.'
'Guzei, Ilia A.'
'Holbrey, John D.'
'Larsen, Anna S.'

_publ_section_title
;
 Designing ionic liquids with boron cluster anions: alkylpyridinium and
 imidazolium [nido-C2B9H11] and [closo-CB11H12] carborane salts
;
_journal_issue 22
_journal_name_full 'Dalton Transactions'
_journal_page_first 2999
_journal_page_last 3006
_journal_paper_doi 10.1039/b802374c
_journal_year 2008
_chemical_formula_moiety 'C15 H33 B9 N'
_chemical_formula_sum 'C15 H33 B9 N'
_chemical_formula_weight 324.71
_chemical_name_systematic
;
?
;
_space_group_IT_number 2
_symmetry_cell_setting triclinic
_symmetry_Int_Tables_number 2
_symmetry_space_group_name_Hall '-P 1'
_symmetry_space_group_name_H-M 'P -1'
_atom_sites_solution_hydrogens geom
_atom_sites_solution_primary direct
_atom_sites_solution_secondary difmap
_cell_angle_alpha 89.15(3)
_cell_angle_beta 81.17(3)
_cell_angle_gamma 85.96(3)
_cell_formula_units_Z 2
_cell_length_a 7.3776(15)
_cell_length_b 8.3032(17)
_cell_length_c 17.229(3)
_cell_measurement_reflns_used 999
_cell_measurement_temperature 173(2)
_cell_measurement_theta_max 20.81
_cell_measurement_theta_min 2.39
_cell_volume 1040.3(4)
_computing_cell_refinement 'SAINT Ver. 7.24A (Bruker-AXS, 2007)'
_computing_data_collection 'SMART Ver. 5.622 (Bruker-AXS, 2000)'
_computing_data_reduction 'SAINT Ver. 7.24A'
_computing_molecular_graphics SHELXTL
_computing_publication_material SHELXTL
_computing_structure_refinement SHELXTL
_computing_structure_solution 'SHELXTL (Sheldrick, 2008)'
_diffrn_ambient_temperature 173(2)
_diffrn_measured_fraction_theta_full 0.976
_diffrn_measured_fraction_theta_max 0.976
_diffrn_measurement_device_type 'Bruker CCD-1000 area detector'
_diffrn_measurement_method '0.30\% \w and 0.4 \% \f scans'
_diffrn_radiation_monochromator graphite
_diffrn_radiation_source 'fine-focus sealed tube'
_diffrn_radiation_type Mo-K\a
_diffrn_radiation_wavelength 0.71073
_diffrn_reflns_av_R_equivalents 0.0608
_diffrn_reflns_av_sigmaI/netI 0.0689
_diffrn_reflns_limit_h_max 7
_diffrn_reflns_limit_h_min -7
_diffrn_reflns_limit_k_max 8
_diffrn_reflns_limit_k_min -8
_diffrn_reflns_limit_l_max 17
_diffrn_reflns_limit_l_min -17
_diffrn_reflns_number 10814
_diffrn_reflns_theta_full 20.81
_diffrn_reflns_theta_max 20.81
_diffrn_reflns_theta_min 2.39
_diffrn_standards_number 0
_exptl_absorpt_coefficient_mu 0.052
_exptl_absorpt_correction_T_max 0.9990
_exptl_absorpt_correction_T_min 0.9794
_exptl_absorpt_correction_type multi-scan
_exptl_absorpt_process_details
;
SADABS (Bruker-AXS, 2007)
;
_exptl_crystal_colour colourless
_exptl_crystal_density_diffrn 1.037
_exptl_crystal_density_method 'not measured'
_exptl_crystal_description block
_exptl_crystal_F_000 350
_exptl_crystal_size_max 0.40
_exptl_crystal_size_mid 0.25
_exptl_crystal_size_min 0.02
_refine_diff_density_max 0.306
_refine_diff_density_min -0.222
_refine_diff_density_rms 0.036
_refine_ls_extinction_coef 0.026(7)
_refine_ls_extinction_expression Fc^*^=kFc[1+0.001xFc^2^\l^3^/sin(2\q)]^-1/4^
_refine_ls_extinction_method SHELXL
_refine_ls_goodness_of_fit_ref 1.065
_refine_ls_hydrogen_treatment mixed
_refine_ls_matrix_type full
_refine_ls_number_parameters 295
_refine_ls_number_reflns 2135
_refine_ls_number_restraints 297
_refine_ls_restrained_S_all 1.030
_refine_ls_R_factor_all 0.1029
_refine_ls_R_factor_gt 0.0611
_refine_ls_shift/su_max 0.000
_refine_ls_shift/su_mean 0.000
_refine_ls_structure_factor_coef Fsqd
_refine_ls_weighting_details 'calc w=1/[\s^2^(Fo^2^)+(0.0910P)^2^+0.4182P] where P=(Fo^2^+2Fc^2^)/3'
_refine_ls_weighting_scheme calc
_refine_ls_wR_factor_gt 0.1586
_refine_ls_wR_factor_ref 0.1892
_reflns_number_gt 1369
_reflns_number_total 2135
_reflns_threshold_expression I>2\s(I)
_cod_data_source_file b802374c.txt
_cod_data_source_block 3
_cod_original_sg_symbol_Hall '-P 1 '
_cod_original_sg_symbol_H-M 'P -1 '
_cod_database_code 7004068

loop_
_symmetry_equiv_pos_as_xyz
'x, y, z'
'-x, -y, -z'

loop_
_atom_site_label
_atom_site_type_symbol
_atom_site_fract_x
_atom_site_fract_y
_atom_site_fract_z
_atom_site_U_iso_or_equiv
_atom_site_adp_type
_atom_site_occupancy
_atom_site_symmetry_multiplicity
_atom_site_calc_flag
_atom_site_refinement_flags
_atom_site_disorder_assembly
_atom_site_disorder_group
C1 C 0.8615(6) -0.4054(5) 0.2862(3) 0.0707(13) Uani 1 1 d . . .
H1A H 0.796(5) -0.445(5) 0.338(2) 0.086(13) Uiso 1 1 d . . .
C2 C 0.9722(5) -0.2579(5) 0.2976(3) 0.0676(13) Uani 1 1 d . . .
H2A H 0.969(6) -0.231(5) 0.353(3) 0.094(15) Uiso 1 1 d . . .
C3 C 1.3269(5) 0.1487(4) 0.1152(2) 0.0533(10) Uani 1 1 d U . .
H3A H 1.2276 0.0957 0.1439 0.064 Uiso 1 1 calc R . .
C4 C 1.3236(5) 0.1886(4) 0.0381(2) 0.0597(11) Uani 1 1 d U . .
H4A H 1.2237 0.1626 0.0128 0.072 Uiso 1 1 calc R . .
C5 C 1.4668(6) 0.2666(4) -0.0021(3) 0.0662(12) Uani 1 1 d U . .
H5A H 1.4666 0.2958 -0.0556 0.079 Uiso 1 1 calc R . .
C6 C 1.6087(6) 0.3021(5) 0.0345(3) 0.0733(13) Uani 1 1 d U . .
H6A H 1.7086 0.3559 0.0067 0.088 Uiso 1 1 calc R . .
C7 C 1.6072(5) 0.2604(4) 0.1109(3) 0.0645(11) Uani 1 1 d U . .
H7A H 1.7063 0.2861 0.1367 0.077 Uiso 1 1 calc R . .
N1 N 1.4673(4) 0.1832(3) 0.15058(18) 0.0521(9) Uani 1 1 d DU A .
C8 C 1.4689(6) 0.1355(5) 0.2333(2) 0.0745(13) Uani 1 1 d DU . .
H8A H 1.5965 0.1204 0.2447 0.089 Uiso 0.638(4) 1 calc PR A 1
H8B H 1.4079 0.0336 0.2452 0.089 Uiso 0.638(4) 1 calc PR A 1
H8C H 1.5904 0.1605 0.2459 0.089 Uiso 0.362(4) 1 calc PR A 2
H8D H 1.4665 0.0164 0.2351 0.089 Uiso 0.362(4) 1 calc PR A 2
C9 C 1.3623(10) 0.2759(7) 0.2814(3) 0.0481(16) Uani 0.638(4) 1 d PDU A 1
H9A H 1.4167 0.3791 0.2653 0.058 Uiso 0.638(4) 1 calc PR A 1
H9B H 1.2321 0.2843 0.2732 0.058 Uiso 0.638(4) 1 calc PR A 1
C10 C 1.3759(8) 0.2398(7) 0.3672(3) 0.0594(14) Uani 0.638(4) 1 d PDU A 1
H10A H 1.3292 0.1326 0.3810 0.071 Uiso 0.638(4) 1 calc PR A 1
H10B H 1.5068 0.2349 0.3744 0.071 Uiso 0.638(4) 1 calc PR A 1
C11 C 1.2682(11) 0.3653(8) 0.4225(4) 0.0641(19) Uani 0.638(4) 1 d PDU A 1
H11A H 1.2678 0.3254 0.4769 0.077 Uiso 0.638(4) 1 calc PR A 1
H11B H 1.1392 0.3727 0.4126 0.077 Uiso 0.638(4) 1 calc PR A 1
C12 C 1.335(2) 0.5351(12) 0.4178(10) 0.061(2) Uani 0.638(4) 1 d PDU A 1
H12A H 1.4672 0.5289 0.4230 0.074 Uiso 0.638(4) 1 calc PR A 1
H12B H 1.3224 0.5820 0.3655 0.074 Uiso 0.638(4) 1 calc PR A 1
C13 C 1.231(4) 0.644(2) 0.4802(14) 0.0617(19) Uani 0.638(4) 1 d PDU A 1
H13A H 1.1038 0.6645 0.4684 0.074 Uiso 0.638(4) 1 calc PR A 1
H13B H 1.2222 0.5852 0.5309 0.074 Uiso 0.638(4) 1 calc PR A 1
C14 C 1.306(3) 0.8035(11) 0.4906(10) 0.110(4) Uani 0.638(4) 1 d PDU A 1
H14A H 1.3084 0.8667 0.4413 0.131 Uiso 0.638(4) 1 calc PR A 1
H14B H 1.4344 0.7853 0.5010 0.131 Uiso 0.638(4) 1 calc PR A 1
C15 C 1.195(7) 0.899(3) 0.557(2) 0.160(7) Uani 0.638(4) 1 d PDU A 1
H15A H 1.0686 0.9193 0.5465 0.240 Uiso 0.638(4) 1 calc PR A 1
H15B H 1.2494 1.0026 0.5612 0.240 Uiso 0.638(4) 1 calc PR A 1
H15C H 1.1953 0.8386 0.6060 0.240 Uiso 0.638(4) 1 calc PR A 1
C9' C 1.3274(17) 0.1995(13) 0.3010(7) 0.0481(16) Uani 0.362(4) 1 d PDU A 2
H9'1 H 1.2052 0.2188 0.2842 0.058 Uiso 0.362(4) 1 calc PR A 2
H9'2 H 1.3172 0.1216 0.3453 0.058 Uiso 0.362(4) 1 calc PR A 2
C10' C 1.3947(15) 0.3541(12) 0.3248(6) 0.0594(14) Uani 0.362(4) 1 d PDU A 2
H10C H 1.4040 0.4289 0.2793 0.071 Uiso 0.362(4) 1 calc PR A 2
H10D H 1.5199 0.3319 0.3381 0.071 Uiso 0.362(4) 1 calc PR A 2
C11' C 1.275(2) 0.4380(16) 0.3941(7) 0.0641(19) Uani 0.362(4) 1 d PDU A 2
H11C H 1.1513 0.4675 0.3801 0.077 Uiso 0.362(4) 1 calc PR A 2
H11D H 1.2596 0.3624 0.4393 0.077 Uiso 0.362(4) 1 calc PR A 2
C12' C 1.355(4) 0.587(3) 0.418(2) 0.061(2) Uani 0.362(4) 1 d PDU A 2
H12C H 1.4770 0.5557 0.4330 0.074 Uiso 0.362(4) 1 calc PR A 2
H12D H 1.3753 0.6593 0.3715 0.074 Uiso 0.362(4) 1 calc PR A 2
C13' C 1.240(7) 0.678(4) 0.484(3) 0.0617(19) Uani 0.362(4) 1 d PDU A 2
H13C H 1.1079 0.6685 0.4814 0.074 Uiso 0.362(4) 1 calc PR A 2
H13D H 1.2669 0.6337 0.5348 0.074 Uiso 0.362(4) 1 calc PR A 2
C14' C 1.284(5) 0.849(3) 0.476(2) 0.110(4) Uani 0.362(4) 1 d PDU A 2
H14C H 1.2364 0.8973 0.4294 0.131 Uiso 0.362(4) 1 calc PR A 2
H14D H 1.4196 0.8550 0.4670 0.131 Uiso 0.362(4) 1 calc PR A 2
C15' C 1.204(13) 0.944(6) 0.547(4) 0.160(7) Uani 0.362(4) 1 d PDU A 2
H15D H 1.0709 0.9641 0.5477 0.240 Uiso 0.362(4) 1 calc PR A 2
H15E H 1.2608 1.0469 0.5462 0.240 Uiso 0.362(4) 1 calc PR A 2
H15F H 1.2259 0.8825 0.5941 0.240 Uiso 0.362(4) 1 calc PR A 2
B1 B 1.1460(7) -0.2470(6) 0.2309(3) 0.0705(15) Uani 1 1 d . . .
H1 H 1.274(5) -0.192(4) 0.245(2) 0.081(11) Uiso 1 1 d . . .
B2 B 1.1351(7) -0.4098(5) 0.1650(4) 0.0721(16) Uani 1 1 d . . .
H2 H 1.246(5) -0.456(4) 0.122(2) 0.076(11) Uiso 1 1 d . . .
B3 B 0.9393(6) -0.5099(6) 0.2113(3) 0.0686(15) Uani 1 1 d . . .
H3 H 0.926(5) -0.646(5) 0.206(2) 0.081(11) Uiso 1 1 d . . .
B4 B 0.9188(6) -0.3805(5) 0.1311(3) 0.0598(13) Uani 1 1 d . . .
H4 H 0.906(5) -0.422(4) 0.071(2) 0.077(11) Uiso 1 1 d . . .
B5 B 0.7394(6) -0.3799(6) 0.2090(3) 0.0602(14) Uani 1 1 d . . .
H5 H 0.605(5) -0.426(4) 0.2063(18) 0.059(9) Uiso 1 1 d . . .
B6 B 0.7600(6) -0.2177(6) 0.2707(3) 0.0592(13) Uani 1 1 d . . .
H6 H 0.640(5) -0.172(4) 0.311(2) 0.072(11) Uiso 1 1 d . . .
B7 B 0.9466(6) -0.1131(6) 0.2287(3) 0.0589(13) Uani 1 1 d . . .
H7 H 0.950(4) 0.021(4) 0.2434(18) 0.064(10) Uiso 1 1 d . . .
B8 B 1.0502(6) -0.2119(5) 0.1436(3) 0.0617(14) Uani 1 1 d . . .
H8 H 1.122(5) -0.149(4) 0.093(2) 0.072(11) Uiso 1 1 d . . .
B9 B 0.8093(6) -0.1957(5) 0.1686(3) 0.0549(13) Uani 1 1 d . . .
H9 H 0.714(4) -0.122(4) 0.1351(18) 0.062(10) Uiso 1 1 d . . .

loop_
_atom_site_aniso_label
_atom_site_aniso_U_11
_atom_site_aniso_U_22
_atom_site_aniso_U_33
_atom_site_aniso_U_23
_atom_site_aniso_U_13
_atom_site_aniso_U_12
C1 0.057(3) 0.072(3) 0.082(3) 0.042(3) -0.011(2) -0.004(2)
C2 0.066(3) 0.070(3) 0.069(3) 0.029(2) -0.021(2) -0.003(2)
C3 0.055(2) 0.040(2) 0.065(3) -0.0049(19) -0.008(2) -0.0086(18)
C4 0.065(3) 0.050(2) 0.065(3) -0.004(2) -0.012(2) -0.005(2)
C5 0.063(3) 0.047(2) 0.085(3) 0.013(2) -0.001(2) 0.001(2)
C6 0.057(3) 0.046(3) 0.112(4) 0.011(2) 0.001(3) 0.000(2)
C7 0.041(2) 0.039(2) 0.113(4) -0.018(2) -0.013(2) 0.0058(19)
N1 0.055(2) 0.0323(17) 0.069(2) -0.0119(15) -0.0155(18) 0.0103(16)
C8 0.082(3) 0.075(3) 0.066(3) -0.018(2) -0.020(2) 0.025(2)
C9 0.051(3) 0.038(4) 0.054(3) 0.009(3) -0.004(3) -0.001(3)
C10 0.070(3) 0.052(3) 0.052(3) 0.009(2) 0.000(3) 0.005(3)
C11 0.066(3) 0.071(5) 0.049(4) 0.006(3) 0.004(4) 0.007(4)
C12 0.057(5) 0.076(7) 0.049(3) 0.006(6) -0.003(3) -0.002(5)
C13 0.061(4) 0.063(6) 0.058(3) 0.004(4) -0.007(2) 0.012(5)
C14 0.084(6) 0.036(7) 0.200(9) 0.017(7) -0.006(5) 0.016(6)
C15 0.098(7) 0.077(14) 0.300(12) -0.090(13) -0.016(7) 0.015(14)
C9' 0.051(3) 0.038(4) 0.054(3) 0.009(3) -0.004(3) -0.001(3)
C10' 0.070(3) 0.052(3) 0.052(3) 0.009(2) 0.000(3) 0.005(3)
C11' 0.066(3) 0.071(5) 0.049(4) 0.006(3) 0.004(4) 0.007(4)
C12' 0.057(5) 0.076(7) 0.049(3) 0.006(6) -0.003(3) -0.002(5)
C13' 0.061(4) 0.063(6) 0.058(3) 0.004(4) -0.007(2) 0.012(5)
C14' 0.084(6) 0.036(7) 0.200(9) 0.017(7) -0.006(5) 0.016(6)
C15' 0.098(7) 0.077(14) 0.300(12) -0.090(13) -0.016(7) 0.015(14)
B1 0.048(3) 0.058(3) 0.105(4) 0.019(3) -0.014(3) 0.000(3)
B2 0.048(3) 0.035(3) 0.124(5) 0.012(3) 0.009(3) 0.007(2)
B3 0.051(3) 0.047(3) 0.108(4) 0.030(3) -0.018(3) 0.001(2)
B4 0.063(3) 0.037(3) 0.077(4) 0.012(2) -0.010(3) 0.011(2)
B5 0.044(3) 0.059(3) 0.078(3) 0.021(2) -0.016(2) 0.002(2)
B6 0.053(3) 0.064(3) 0.058(3) 0.020(2) -0.009(2) 0.007(2)
B7 0.062(3) 0.051(3) 0.059(3) 0.015(2) -0.003(2) 0.008(2)
B8 0.064(3) 0.037(3) 0.077(4) 0.014(2) 0.008(3) 0.004(2)
B9 0.061(3) 0.044(3) 0.057(3) 0.005(2) -0.011(2) 0.015(2)

loop_
_atom_type_symbol
_atom_type_description
_atom_type_scat_dispersion_real
_atom_type_scat_dispersion_imag
_atom_type_scat_source
C C 0.0033 0.0016 'International Tables Vol C Tables 4.2.6.8 and 6.1.1.4'
H H 0.0000 0.0000 'International Tables Vol C Tables 4.2.6.8 and 6.1.1.4'
B B 0.0013 0.0007 'International Tables Vol C Tables 4.2.6.8 and 6.1.1.4'
N N 0.0061 0.0033 'International Tables Vol C Tables 4.2.6.8 and 6.1.1.4'

loop_
_geom_angle_atom_site_label_1
_geom_angle_atom_site_label_2
_geom_angle_atom_site_label_3
_geom_angle
_geom_angle_site_symmetry_1
_geom_angle_site_symmetry_3
_geom_angle_publ_flag
C2 C1 B3 114.6(4) . . ?
C2 C1 B6 62.9(3) . . ?
B3 C1 B6 117.1(3) . . ?
C2 C1 B5 112.5(3) . . ?
B3 C1 B5 64.9(3) . . ?
B6 C1 B5 61.6(3) . . ?
C2 C1 H1A 111(2) . . ?
B3 C1 H1A 127(2) . . ?
B6 C1 H1A 106(2) . . ?
B5 C1 H1A 118(2) . . ?
C1 C2 B1 111.9(4) . . ?
C1 C2 B7 111.5(3) . . ?
B1 C2 B7 65.6(3) . . ?
C1 C2 B6 63.3(3) . . ?
B1 C2 B6 117.3(4) . . ?
B7 C2 B6 61.3(2) . . ?
C1 C2 H2A 113(2) . . ?
B1 C2 H2A 125(2) . . ?
B7 C2 H2A 122(2) . . ?
B6 C2 H2A 110(2) . . ?
N1 C3 C4 120.8(3) . . ?
N1 C3 H3A 119.6 . . ?
C4 C3 H3A 119.6 . . ?
C5 C4 C3 118.8(4) . . ?
C5 C4 H4A 120.6 . . ?
C3 C4 H4A 120.6 . . ?
C6 C5 C4 119.9(4) . . ?
C6 C5 H5A 120.0 . . ?
C4 C5 H5A 120.0 . . ?
C5 C6 C7 119.5(4) . . ?
C5 C6 H6A 120.2 . . ?
C7 C6 H6A 120.2 . . ?
N1 C7 C6 120.8(4) . . ?
N1 C7 H7A 119.6 . . ?
C6 C7 H7A 119.6 . . ?
C3 N1 C7 120.0(3) . . yes
C3 N1 C8 119.6(3) . . yes
C7 N1 C8 120.4(3) . . yes
N1 C8 C9' 123.9(6) . . ?
N1 C8 C9 104.9(3) . . ?
C9' C8 C9 28.7(3) . . ?
N1 C8 H8A 110.8 . . ?
C9' C8 H8A 115.2 . . ?
C9 C8 H8A 110.8 . . ?
N1 C8 H8B 110.8 . . ?
C9' C8 H8B 83.1 . . ?
C9 C8 H8B 110.8 . . ?
H8A C8 H8B 108.9 . . ?
N1 C8 H8C 106.4 . . ?
C9' C8 H8C 106.4 . . ?
C9 C8 H8C 94.7 . . ?
H8A C8 H8C 19.4 . . ?
H8B C8 H8C 126.6 . . ?
N1 C8 H8D 106.4 . . ?
C9' C8 H8D 106.4 . . ?
C9 C8 H8D 135.0 . . ?
H8A C8 H8D 87.2 . . ?
H8B C8 H8D 26.6 . . ?
H8C C8 H8D 106.4 . . ?
C10 C9 C8 106.8(4) . . ?
C10 C9 H9A 110.4 . . ?
C8 C9 H9A 110.4 . . ?
C10 C9 H9B 110.4 . . ?
C8 C9 H9B 110.4 . . ?
H9A C9 H9B 108.6 . . ?
C11 C10 C9 112.8(5) . . ?
C11 C10 H10A 109.0 . . ?
C9 C10 H10A 109.0 . . ?
C11 C10 H10B 109.0 . . ?
C9 C10 H10B 109.0 . . ?
H10A C10 H10B 107.8 . . ?
C10 C11 C12 117.2(7) . . ?
C10 C11 H11A 108.0 . . ?
C12 C11 H11A 108.0 . . ?
C10 C11 H11B 108.0 . . ?
C12 C11 H11B 108.0 . . ?
H11A C11 H11B 107.2 . . ?
C13 C12 C11 112.5(8) . . ?
C13 C12 H12A 109.1 . . ?
C11 C12 H12A 109.1 . . ?
C13 C12 H12B 109.1 . . ?
C11 C12 H12B 109.1 . . ?
H12A C12 H12B 107.8 . . ?
C14 C13 C12 117.0(10) . . ?
C14 C13 H13A 108.0 . . ?
C12 C13 H13A 108.0 . . ?
C14 C13 H13B 108.0 . . ?
C12 C13 H13B 108.0 . . ?
H13A C13 H13B 107.3 . . ?
C13 C14 C15 112.4(12) . . ?
C13 C14 H14A 109.1 . . ?
C15 C14 H14A 109.1 . . ?
C13 C14 H14B 109.1 . . ?
C15 C14 H14B 109.1 . . ?
H14A C14 H14B 107.8 . . ?
C10' C9' C8 105.7(8) . . ?
C10' C9' H9'1 110.6 . . ?
C8 C9' H9'1 110.6 . . ?
C10' C9' H9'2 110.6 . . ?
C8 C9' H9'2 110.6 . . ?
H9'1 C9' H9'2 108.7 . . ?
C9' C10' C11' 114.8(9) . . ?
C9' C10' H10C 108.6 . . ?
C11' C10' H10C 108.6 . . ?
C9' C10' H10D 108.6 . . ?
C11' C10' H10D 108.6 . . ?
H10C C10' H10D 107.6 . . ?
C12' C11' C10' 111.9(13) . . ?
C12' C11' H11C 109.2 . . ?
C10' C11' H11C 109.2 . . ?
C12' C11' H11D 109.2 . . ?
C10' C11' H11D 109.2 . . ?
H11C C11' H11D 107.9 . . ?
C13' C12' C11' 114.4(16) . . ?
C13' C12' H12C 108.7 . . ?
C11' C12' H12C 108.7 . . ?
C13' C12' H12D 108.7 . . ?
C11' C12' H12D 108.7 . . ?
H12C C12' H12D 107.6 . . ?
C14' C13' C12' 107.6(17) . . ?
C14' C13' H13C 110.2 . . ?
C12' C13' H13C 110.2 . . ?
C14' C13' H13D 110.2 . . ?
C12' C13' H13D 110.2 . . ?
H13C C13' H13D 108.5 . . ?
C13' C14' C15' 111.5(19) . . ?
C13' C14' H14C 109.3 . . ?
C15' C14' H14C 109.3 . . ?
C13' C14' H14D 109.3 . . ?
C15' C14' H14D 109.3 . . ?
H14C C14' H14D 108.0 . . ?
C14' C15' H15D 109.5 . . ?
C14' C15' H15E 109.5 . . ?
H15D C15' H15E 109.5 . . ?
C14' C15' H15F 109.5 . . ?
H15D C15' H15F 109.5 . . ?
H15E C15' H15F 109.5 . . ?
C2 B1 B8 104.2(4) . . ?
C2 B1 B7 60.0(3) . . ?
B8 B1 B7 58.4(3) . . ?
C2 B1 B2 105.6(4) . . ?
B8 B1 B2 59.6(3) . . ?
B7 B1 B2 107.6(4) . . ?
C2 B1 H1 119.7(18) . . ?
B8 B1 H1 125.0(18) . . ?
B7 B1 H1 117.0(18) . . ?
B2 B1 H1 127.5(18) . . ?
B8 B2 B4 60.6(3) . . ?
B8 B2 B3 105.7(3) . . ?
B4 B2 B3 58.9(3) . . ?
B8 B2 B1 59.5(3) . . ?
B4 B2 B1 106.5(3) . . ?
B3 B2 B1 102.9(4) . . ?
B8 B2 H2 113.4(19) . . ?
B4 B2 H2 115(2) . . ?
B3 B2 H2 128.5(19) . . ?
B1 B2 H2 125.2(19) . . ?
C1 B3 B4 105.1(3) . . ?
C1 B3 B5 61.5(3) . . ?
B4 B3 B5 58.9(2) . . ?
C1 B3 B2 104.8(4) . . ?
B4 B3 B2 60.3(3) . . ?
B5 B3 B2 108.8(3) . . ?
C1 B3 H3 124.7(18) . . ?
B4 B3 H3 120.8(18) . . ?
B5 B3 H3 117.6(19) . . ?
B2 B3 H3 123.3(18) . . ?
B5 B4 B3 60.9(3) . . ?
B5 B4 B9 59.9(3) . . ?
B3 B4 B9 107.5(4) . . ?
B5 B4 B2 110.8(4) . . ?
B3 B4 B2 60.8(3) . . ?
B9 B4 B2 108.6(4) . . ?
B5 B4 B8 107.4(4) . . ?
B3 B4 B8 106.3(3) . . ?
B9 B4 B8 59.3(3) . . ?
B2 B4 B8 59.4(2) . . ?
B5 B4 H4 123.0(19) . . ?
B3 B4 H4 124.4(19) . . ?
B9 B4 H4 121.2(18) . . ?
B2 B4 H4 119.1(18) . . ?
B8 B4 H4 120.2(19) . . ?
C1 B5 B4 100.1(3) . . ?
C1 B5 B9 102.6(3) . . ?
B4 B5 B9 60.9(3) . . ?
C1 B5 B6 59.2(3) . . ?
B4 B5 B6 108.2(4) . . ?
B9 B5 B6 59.9(3) . . ?
C1 B5 B3 53.7(3) . . ?
B4 B5 B3 60.1(3) . . ?
B9 B5 B3 107.7(3) . . ?
B6 B5 B3 105.6(3) . . ?
C1 B5 H5 125.8(16) . . ?
B4 B5 H5 124.6(16) . . ?
B9 B5 H5 124.2(16) . . ?
B6 B5 H5 120.7(17) . . ?
B3 B5 H5 122.2(17) . . ?
C2 B6 C1 53.8(2) . . ?
C2 B6 B7 59.0(2) . . ?
C1 B6 B7 102.1(3) . . ?
C2 B6 B9 103.1(3) . . ?
C1 B6 B9 102.6(3) . . ?
B7 B6 B9 59.6(3) . . ?
C2 B6 B5 103.4(3) . . ?
C1 B6 B5 59.3(3) . . ?
B7 B6 B5 108.2(3) . . ?
B9 B6 B5 59.8(3) . . ?
C2 B6 H6 123.7(18) . . ?
C1 B6 H6 120.0(18) . . ?
B7 B6 H6 127.7(19) . . ?
B9 B6 H6 129.1(18) . . ?
B5 B6 H6 119.0(18) . . ?
C2 B7 B9 104.3(3) . . ?
C2 B7 B8 101.3(3) . . ?
B9 B7 B8 61.0(3) . . ?
C2 B7 B6 59.6(2) . . ?
B9 B7 B6 60.6(3) . . ?
B8 B7 B6 108.7(3) . . ?
C2 B7 B1 54.3(2) . . ?
B9 B7 B1 108.5(3) . . ?
B8 B7 B1 60.3(3) . . ?
B6 B7 B1 106.3(3) . . ?
C2 B7 H7 120.5(16) . . ?
B9 B7 H7 127.0(16) . . ?
B8 B7 H7 127.4(16) . . ?
B6 B7 H7 119.2(16) . . ?
B1 B7 H7 119.8(17) . . ?
B7 B8 B9 59.5(3) . . ?
B7 B8 B1 61.3(3) . . ?
B9 B8 B1 108.1(3) . . ?
B7 B8 B2 110.9(4) . . ?
B9 B8 B2 109.3(3) . . ?
B1 B8 B2 60.8(3) . . ?
B7 B8 B4 107.4(3) . . ?
B9 B8 B4 59.7(3) . . ?
B1 B8 B4 107.0(3) . . ?
B2 B8 B4 60.0(3) . . ?
B7 B8 H8 122.8(18) . . ?
B9 B8 H8 122.3(18) . . ?
B1 B8 H8 122.3(18) . . ?
B2 B8 H8 118.3(18) . . ?
B4 B8 H8 121.2(18) . . ?
B7 B9 B5 108.7(3) . . ?
B7 B9 B6 59.8(3) . . ?
B5 B9 B6 60.3(3) . . ?
B7 B9 B8 59.5(3) . . ?
B5 B9 B8 108.3(3) . . ?
B6 B9 B8 106.9(3) . . ?
B7 B9 B4 108.6(3) . . ?
B5 B9 B4 59.1(3) . . ?
B6 B9 B4 107.0(3) . . ?
B8 B9 B4 61.1(3) . . ?
B7 B9 H9 123.7(16) . . ?
B5 B9 H9 118.5(16) . . ?
B6 B9 H9 121.4(16) . . ?
B8 B9 H9 124.3(16) . . ?
B4 B9 H9 120.9(16) . . ?

loop_
_geom_bond_atom_site_label_1
_geom_bond_atom_site_label_2
_geom_bond_distance
_geom_bond_site_symmetry_2
_geom_bond_publ_flag
C1 C2 1.550(6) . ?
C1 B3 1.575(7) . ?
C1 B6 1.716(6) . ?
C1 B5 1.718(6) . ?
C1 H1A 1.01(4) . ?
C2 B1 1.592(7) . ?
C2 B7 1.698(6) . ?
C2 B6 1.709(6) . ?
C2 H2A 0.99(4) . ?
C3 N1 1.329(4) . yes
C3 C4 1.369(5) . ?
C3 H3A 0.9500 . ?
C4 C5 1.369(5) . ?
C4 H4A 0.9500 . ?
C5 C6 1.353(6) . ?
C5 H5A 0.9500 . ?
C6 C7 1.355(6) . ?
C6 H6A 0.9500 . ?
C7 N1 1.345(5) . yes
C7 H7A 0.9500 . ?
N1 C8 1.475(5) . yes
C8 C9' 1.517(10) . ?
C8 C9 1.538(7) . ?
C8 H8A 0.9900 . ?
C8 H8B 0.9900 . ?
C8 H8C 0.9900 . ?
C8 H8D 0.9900 . ?
C9 C10 1.520(7) . ?
C9 H9A 0.9900 . ?
C9 H9B 0.9900 . ?
C10 C11 1.519(8) . ?
C10 H10A 0.9900 . ?
C10 H10B 0.9900 . ?
C11 C12 1.523(9) . ?
C11 H11A 0.9900 . ?
C11 H11B 0.9900 . ?
C12 C13 1.498(9) . ?
C12 H12A 0.9900 . ?
C12 H12B 0.9900 . ?
C13 C14 1.497(11) . ?
C13 H13A 0.9900 . ?
C13 H13B 0.9900 . ?
C14 C15 1.501(13) . ?
C14 H14A 0.9900 . ?
C14 H14B 0.9900 . ?
C15 H15A 0.9800 . ?
C15 H15B 0.9800 . ?
C15 H15C 0.9800 . ?
C9' C10' 1.494(12) . ?
C9' H9'1 0.9900 . ?
C9' H9'2 0.9900 . ?
C10' C11' 1.520(13) . ?
C10' H10C 0.9900 . ?
C10' H10D 0.9900 . ?
C11' C12' 1.495(14) . ?
C11' H11C 0.9900 . ?
C11' H11D 0.9900 . ?
C12' C13' 1.494(14) . ?
C12' H12C 0.9900 . ?
C12' H12D 0.9900 . ?
C13' C14' 1.482(16) . ?
C13' H13C 0.9900 . ?
C13' H13D 0.9900 . ?
C14' C15' 1.490(16) . ?
C14' H14C 0.9900 . ?
C14' H14D 0.9900 . ?
C15' H15D 0.9800 . ?
C15' H15E 0.9800 . ?
C15' H15F 0.9800 . ?
B1 B8 1.769(7) . ?
B1 B7 1.785(6) . ?
B1 B2 1.792(8) . ?
B1 H1 1.13(4) . ?
B2 B8 1.771(6) . ?
B2 B4 1.781(7) . ?
B2 B3 1.791(7) . ?
B2 H2 1.07(4) . ?
B3 B4 1.756(7) . ?
B3 B5 1.770(6) . ?
B3 H3 1.15(4) . ?
B4 B5 1.735(7) . ?
B4 B9 1.767(6) . ?
B4 B8 1.792(7) . ?
B4 H4 1.12(4) . ?
B5 B9 1.749(6) . ?
B5 B6 1.757(7) . ?
B5 H5 1.09(3) . ?
B6 B7 1.737(7) . ?
B6 B9 1.750(6) . ?
B6 H6 1.09(4) . ?
B7 B9 1.734(7) . ?
B7 B8 1.735(7) . ?
B7 H7 1.15(3) . ?
B8 B9 1.759(7) . ?
B8 H8 1.10(4) . ?
B9 H9 1.12(3) . ?
